data_2223460
loop_
_publ_author_name
'Zhang, Shi Guo'
'Xie, Long Miao'

_publ_section_title
;
 Dichlorido[2,2'-(1,10-phenanthrolin-2-ylimino)diethanol]cadmium(II)
;
_journal_coeditor_code KP2226
_journal_issue 10
_journal_name_full 'Acta Crystallographica Section E'
_journal_page_first m1235
_journal_paper_doi 10.1107/S1600536809037465
_journal_volume 65
_journal_year 2009
_chemical_formula_iupac '[Cd Cl2 (C16 H17 N3 O2)]'
_chemical_formula_sum 'C16 H17 Cd Cl2 N3 O2'
_chemical_formula_weight 466.63
_chemical_name_systematic
;
Dichlorido[2,2'-(1,10-phenanthrolin-2-ylimino)diethanol]cadmium(II)
;
_space_group_IT_number 14
_symmetry_cell_setting monoclinic
_symmetry_space_group_name_Hall '-P 2yn'
_symmetry_space_group_name_H-M 'P 1 21/n 1'
_atom_sites_solution_hydrogens geom
_atom_sites_solution_primary direct
_atom_sites_solution_secondary difmap
_audit_creation_method SHELXL-97
_cell_angle_alpha 90.00
_cell_angle_beta 98.808(3)
_cell_angle_gamma 90.00
_cell_formula_units_Z 4
_cell_length_a 7.9435(15)
_cell_length_b 22.548(4)
_cell_length_c 9.5216(18)
_cell_measurement_reflns_used 2277
_cell_measurement_temperature 298(2)
_cell_measurement_theta_max 23.988
_cell_measurement_theta_min 2.3455
_cell_volume 1685.3(5)
_computing_cell_refinement 'SAINT (Bruker, 1997)'
_computing_data_collection 'SMART (Bruker, 1997)'
_computing_data_reduction 'SAINT (Bruker, 1997)'
_computing_molecular_graphics 'SHELXTL (Sheldrick, 2008)'
_computing_publication_material 'SHELXTL (Sheldrick, 2008) and local programs'
_computing_structure_refinement 'SHELXTL (Sheldrick, 2008)'
_computing_structure_solution 'SHELXTL (Sheldrick, 2008)'
_diffrn_ambient_temperature 298(2)
_diffrn_measured_fraction_theta_full 0.990
_diffrn_measured_fraction_theta_max 0.990
_diffrn_measurement_device_type 'Bruker SMART APEX CCD'
_diffrn_measurement_method '\f and \w'
_diffrn_radiation_monochromator graphite
_diffrn_radiation_source 'fine-focus sealed tube'
_diffrn_radiation_type MoK\a
_diffrn_radiation_wavelength 0.71073
_diffrn_reflns_av_R_equivalents 0.0400
_diffrn_reflns_av_sigmaI/netI 0.0517
_diffrn_reflns_limit_h_max 9
_diffrn_reflns_limit_h_min -10
_diffrn_reflns_limit_k_max 24
_diffrn_reflns_limit_k_min -28
_diffrn_reflns_limit_l_max 12
_diffrn_reflns_limit_l_min -11
_diffrn_reflns_number 9776
_diffrn_reflns_theta_full 27.00
_diffrn_reflns_theta_max 27.00
_diffrn_reflns_theta_min 1.81
_exptl_absorpt_coefficient_mu 1.627
_exptl_absorpt_correction_T_max 0.9231
_exptl_absorpt_correction_T_min 0.6962
_exptl_absorpt_correction_type multi-scan
_exptl_absorpt_process_details '(SADABS; Sheldrick, 1996)'
_exptl_crystal_colour colourless
_exptl_crystal_density_diffrn 1.839
_exptl_crystal_density_method 'not measured'
_exptl_crystal_description prism
_exptl_crystal_F_000 928
_exptl_crystal_size_max 0.24
_exptl_crystal_size_mid 0.11
_exptl_crystal_size_min 0.05
_refine_diff_density_max 0.540
_refine_diff_density_min -0.397
_refine_ls_extinction_method none
_refine_ls_goodness_of_fit_ref 1.029
_refine_ls_hydrogen_treatment constr
_refine_ls_matrix_type full
_refine_ls_number_parameters 217
_refine_ls_number_reflns 3641
_refine_ls_number_restraints 2
_refine_ls_restrained_S_all 1.029
_refine_ls_R_factor_all 0.0524
_refine_ls_R_factor_gt 0.0385
_refine_ls_shift/su_max 0.003
_refine_ls_shift/su_mean 0.000
_refine_ls_structure_factor_coef Fsqd
_refine_ls_weighting_details 'calc w=1/[\s^2^(Fo^2^)+(0.0368P)^2^] where P=(Fo^2^+2Fc^2^)/3'
_refine_ls_weighting_scheme calc
_refine_ls_wR_factor_gt 0.0825
_refine_ls_wR_factor_ref 0.0869
_reflns_number_gt 2933
_reflns_number_total 3641
_reflns_threshold_expression I>2\s(I)
_cod_data_source_file kp2226.cif
_cod_data_source_block I
_cod_depositor_comments
;
The following automatic conversions were performed:
'_symmetry_cell_setting' value 'Monoclinic' changed to 'monoclinic'
according to '/home/saulius/struct/CIF-dictionaries/cif_core.dic'
dictionary named 'cif_core.dic' version 2.4.1 from
2010-06-29.

'_geom_bond_publ_flag' value 'Y' changed to 'y' according to
'/home/saulius/struct/CIF-dictionaries/cif_core.dic' dictionary named
'cif_core.dic' version 2.4.1 from 2010-06-29 (5
times).

'_geom_angle_publ_flag' value 'Y' changed to 'y' according to
'/home/saulius/struct/CIF-dictionaries/cif_core.dic' dictionary named
'cif_core.dic' version 2.4.1 from 2010-06-29 (10 times).

Automatic conversion script
Id: cif_fix_enum 1527 2010-12-29 10:47:43Z saulius 

The following automatic conversions were performed:

'_symmetry_cell_setting' value 'Monoclinic' changed to 'monoclinic'
according to /home/saulius/struct/CIF-dictionaries/cif_core.dic
dictionary named 'cif_core.dic' version 2.4.1 from
2010-06-29.

'_geom_bond_publ_flag' value 'Y' changed to 'y'
according to /home/saulius/struct/CIF-dictionaries/cif_core.dic
dictionary named 'cif_core.dic' version 2.4.1 from 2010-06-29 (5
times).

'_geom_angle_publ_flag' value 'Y' changed to 'y' according
to /home/saulius/struct/CIF-dictionaries/cif_core.dic dictionary
named 'cif_core.dic' version 2.4.1 from 2010-06-29 (10 times).

Automatic conversion script
Id: cif_fix_values 1715 2011-07-08 13:25:40Z adriana 
;
_cod_original_sg_symbol_H-M 'P 21/n'
_cod_database_code 2223460
_cod_database_fobs_code 2223460

loop_
_symmetry_equiv_pos_as_xyz
'x, y, z'
'-x+1/2, y+1/2, -z+1/2'
'-x, -y, -z'
'x+1/2, -y+1/2, z+1/2'

loop_
_atom_site_type_symbol
_atom_site_label
_atom_site_fract_x
_atom_site_fract_y
_atom_site_fract_z
_atom_site_U_iso_or_equiv
_atom_site_adp_type
_atom_site_calc_flag
_atom_site_refinement_flags
_atom_site_occupancy
_atom_site_disorder_assembly
_atom_site_disorder_group
C C1 0.1374(5) 0.21631(17) 0.8042(4) 0.0422(9) Uani d . 1 . .
H H1A 0.2248 0.1869 0.8330 0.051 Uiso calc R 1 . .
H H1B 0.1863 0.2473 0.7526 0.051 Uiso calc R 1 . .
C C2 -0.0096(5) 0.18806(15) 0.7096(3) 0.0349(8) Uani d . 1 . .
H H2A -0.0637 0.1594 0.7641 0.042 Uiso calc R 1 . .
H H2B -0.0931 0.2183 0.6761 0.042 Uiso calc R 1 . .
C C3 0.1122(4) 0.10255(14) 0.5974(3) 0.0289(7) Uani d . 1 . .
C C4 0.1161(5) 0.07105(15) 0.7281(4) 0.0368(9) Uani d . 1 . .
H H4 0.0798 0.0894 0.8057 0.044 Uiso calc R 1 . .
C C5 0.1724(5) 0.01476(16) 0.7386(4) 0.0386(9) Uani d . 1 . .
H H5 0.1720 -0.0059 0.8231 0.046 Uiso calc R 1 . .
C C6 0.2315(4) -0.01327(14) 0.6243(4) 0.0316(8) Uani d . 1 . .
C C7 0.2289(4) 0.02028(14) 0.4999(3) 0.0272(7) Uani d . 1 . .
C C8 0.0074(5) 0.19041(15) 0.4534(4) 0.0386(9) Uani d . 1 . .
H H8A -0.0969 0.2128 0.4539 0.046 Uiso calc R 1 . .
H H8B -0.0132 0.1620 0.3761 0.046 Uiso calc R 1 . .
C C9 0.1446(5) 0.23235(16) 0.4243(4) 0.0483(10) Uani d . 1 . .
H H9A 0.1064 0.2550 0.3388 0.058 Uiso calc R 1 . .
H H9B 0.1724 0.2598 0.5030 0.058 Uiso calc R 1 . .
C C10 0.2929(5) -0.07252(15) 0.6327(4) 0.0418(9) Uani d . 1 . .
H H10 0.2950 -0.0934 0.7172 0.050 Uiso calc R 1 . .
C C11 0.3475(5) -0.09907(16) 0.5234(4) 0.0426(10) Uani d . 1 . .
H H11 0.3859 -0.1381 0.5319 0.051 Uiso calc R 1 . .
C C12 0.2908(4) -0.00865(14) 0.3824(4) 0.0298(8) Uani d . 1 . .
C C13 0.3472(4) -0.06791(14) 0.3938(4) 0.0351(8) Uani d . 1 . .
C C14 0.4001(5) -0.09367(17) 0.2731(5) 0.0476(10) Uani d . 1 . .
H H14 0.4379 -0.1327 0.2769 0.057 Uiso calc R 1 . .
C C15 0.3964(5) -0.06231(18) 0.1520(5) 0.0523(11) Uani d . 1 . .
H H15 0.4297 -0.0796 0.0719 0.063 Uiso calc R 1 . .
C C16 0.3424(5) -0.00404(17) 0.1491(4) 0.0452(10) Uani d . 1 . .
H H16 0.3409 0.0176 0.0658 0.054 Uiso calc R 1 . .
Cd Cd1 0.22860(3) 0.118861(11) 0.25829(3) 0.03483(11) Uani d . 1 . .
Cl Cl1 -0.04098(14) 0.13138(5) 0.09231(11) 0.0546(3) Uani d . 1 . .
Cl Cl2 0.43311(13) 0.15483(4) 0.10510(10) 0.0440(2) Uani d . 1 . .
N N1 0.0451(4) 0.15814(11) 0.5862(3) 0.0301(6) Uani d . 1 . .
N N2 0.1698(3) 0.07740(11) 0.4860(3) 0.0267(6) Uani d . 1 . .
N N3 0.2925(4) 0.02232(13) 0.2602(3) 0.0335(7) Uani d . 1 . .
O O1 0.0806(3) 0.24096(10) 0.9274(2) 0.0452(7) Uani d D 1 . .
H H6 0.0645 0.2146 0.9874 0.068 Uiso d RD 1 . .
O O2 0.2902(3) 0.19779(11) 0.4069(3) 0.0488(7) Uani d D 1 . .
H H7 0.3766 0.2187 0.3977 0.073 Uiso d RD 1 . .

loop_
_atom_site_aniso_label
_atom_site_aniso_U_11
_atom_site_aniso_U_22
_atom_site_aniso_U_33
_atom_site_aniso_U_12
_atom_site_aniso_U_13
_atom_site_aniso_U_23
C1 0.045(2) 0.042(2) 0.038(2) 0.0009(18) 0.0019(18) -0.0076(17)
C2 0.037(2) 0.037(2) 0.0319(19) 0.0038(16) 0.0070(16) -0.0047(15)
C3 0.0278(18) 0.0306(18) 0.0274(18) -0.0018(14) 0.0010(14) -0.0002(14)
C4 0.047(2) 0.038(2) 0.0260(18) -0.0003(17) 0.0101(16) -0.0003(15)
C5 0.043(2) 0.041(2) 0.031(2) -0.0045(18) 0.0050(16) 0.0087(16)
C6 0.0280(19) 0.0268(18) 0.037(2) -0.0029(14) -0.0034(15) 0.0027(14)
C7 0.0239(18) 0.0242(17) 0.0321(18) -0.0029(14) 0.0001(14) 0.0000(13)
C8 0.045(2) 0.037(2) 0.034(2) 0.0105(17) 0.0083(17) 0.0059(16)
C9 0.068(3) 0.034(2) 0.047(2) 0.010(2) 0.022(2) 0.0033(17)
C10 0.037(2) 0.034(2) 0.052(2) 0.0017(17) 0.0003(19) 0.0122(17)
C11 0.037(2) 0.0249(19) 0.064(3) 0.0020(16) 0.003(2) 0.0088(18)
C12 0.0255(18) 0.0251(17) 0.037(2) -0.0037(14) -0.0007(15) -0.0024(14)
C13 0.0260(19) 0.0278(19) 0.051(2) -0.0035(15) 0.0043(16) -0.0070(16)
C14 0.042(2) 0.031(2) 0.071(3) -0.0002(18) 0.013(2) -0.016(2)
C15 0.058(3) 0.048(3) 0.055(3) -0.006(2) 0.025(2) -0.023(2)
C16 0.056(3) 0.045(2) 0.037(2) -0.005(2) 0.0134(19) -0.0097(17)
Cd1 0.04436(19) 0.03078(16) 0.03027(16) 0.00004(12) 0.00864(12) 0.00178(11)
Cl1 0.0468(6) 0.0775(8) 0.0375(6) -0.0090(5) 0.0002(5) 0.0155(5)
Cl2 0.0523(6) 0.0405(5) 0.0431(5) 0.0007(4) 0.0191(5) 0.0054(4)
N1 0.0351(17) 0.0281(15) 0.0280(15) 0.0048(12) 0.0076(12) -0.0010(12)
N2 0.0291(16) 0.0244(14) 0.0262(15) -0.0020(12) 0.0026(12) 0.0003(11)
N3 0.0387(17) 0.0314(16) 0.0307(16) -0.0009(13) 0.0061(13) -0.0043(12)
O1 0.0655(19) 0.0362(14) 0.0326(15) 0.0092(13) 0.0034(13) -0.0036(11)
O2 0.0503(17) 0.0341(14) 0.0693(19) -0.0079(13) 0.0323(14) -0.0100(13)

loop_
_atom_type_symbol
_atom_type_description
_atom_type_scat_dispersion_real
_atom_type_scat_dispersion_imag
_atom_type_scat_source
C C 0.0033 0.0016 'International Tables Vol C Tables 4.2.6.8 and 6.1.1.4'
H H 0.0000 0.0000 'International Tables Vol C Tables 4.2.6.8 and 6.1.1.4'
N N 0.0061 0.0033 'International Tables Vol C Tables 4.2.6.8 and 6.1.1.4'
O O 0.0106 0.0060 'International Tables Vol C Tables 4.2.6.8 and 6.1.1.4'
Cd Cd -0.8075 1.2024 'International Tables Vol C Tables 4.2.6.8 and 6.1.1.4'
Cl Cl 0.1484 0.1585 'International Tables Vol C Tables 4.2.6.8 and 6.1.1.4'

loop_
_geom_angle_atom_site_label_1
_geom_angle_atom_site_label_2
_geom_angle_atom_site_label_3
_geom_angle_site_symmetry_1
_geom_angle_site_symmetry_3
_geom_angle
_geom_angle_publ_flag
O1 C1 C2 . . 110.0(3) ?
O1 C1 H1A . . 109.7 ?
C2 C1 H1A . . 109.7 ?
O1 C1 H1B . . 109.7 ?
C2 C1 H1B . . 109.7 ?
H1A C1 H1B . . 108.2 ?
N1 C2 C1 . . 112.0(3) ?
N1 C2 H2A . . 109.2 ?
C1 C2 H2A . . 109.2 ?
N1 C2 H2B . . 109.2 ?
C1 C2 H2B . . 109.2 ?
H2A C2 H2B . . 107.9 ?
N2 C3 N1 . . 120.2(3) ?
N2 C3 C4 . . 120.9(3) ?
N1 C3 C4 . . 118.8(3) ?
C5 C4 C3 . . 119.7(3) ?
C5 C4 H4 . . 120.1 ?
C3 C4 H4 . . 120.1 ?
C4 C5 C6 . . 121.1(3) ?
C4 C5 H5 . . 119.5 ?
C6 C5 H5 . . 119.5 ?
C5 C6 C7 . . 116.7(3) ?
C5 C6 C10 . . 122.3(3) ?
C7 C6 C10 . . 121.0(3) ?
N2 C7 C6 . . 123.3(3) ?
N2 C7 C12 . . 120.1(3) ?
C6 C7 C12 . . 116.6(3) ?
N1 C8 C9 . . 114.7(3) ?
N1 C8 H8A . . 108.6 ?
C9 C8 H8A . . 108.6 ?
N1 C8 H8B . . 108.6 ?
C9 C8 H8B . . 108.6 ?
H8A C8 H8B . . 107.6 ?
O2 C9 C8 . . 107.6(3) ?
O2 C9 H9A . . 110.2 ?
C8 C9 H9A . . 110.2 ?
O2 C9 H9B . . 110.2 ?
C8 C9 H9B . . 110.2 ?
H9A C9 H9B . . 108.5 ?
C11 C10 C6 . . 122.0(4) ?
C11 C10 H10 . . 119.0 ?
C6 C10 H10 . . 119.0 ?
C10 C11 C13 . . 120.0(3) ?
C10 C11 H11 . . 120.0 ?
C13 C11 H11 . . 120.0 ?
N3 C12 C13 . . 120.6(3) ?
N3 C12 C7 . . 118.7(3) ?
C13 C12 C7 . . 120.7(3) ?
C14 C13 C12 . . 117.4(3) ?
C14 C13 C11 . . 123.0(3) ?
C12 C13 C11 . . 119.6(3) ?
C15 C14 C13 . . 120.7(4) ?
C15 C14 H14 . . 119.6 ?
C13 C14 H14 . . 119.6 ?
C14 C15 C16 . . 118.8(4) ?
C14 C15 H15 . . 120.6 ?
C16 C15 H15 . . 120.6 ?
N3 C16 C15 . . 122.8(4) ?
N3 C16 H16 . . 118.6 ?
C15 C16 H16 . . 118.6 ?
N3 Cd1 O2 . . 136.77(9) y
N3 Cd1 N2 . . 72.40(9) y
O2 Cd1 N2 . . 78.60(9) y
N3 Cd1 Cl1 . . 106.83(7) y
O2 Cd1 Cl1 . . 112.94(7) y
N2 Cd1 Cl1 . . 110.02(7) y
N3 Cd1 Cl2 . . 98.90(8) y
O2 Cd1 Cl2 . . 90.69(7) y
N2 Cd1 Cl2 . . 150.32(7) y
Cl1 Cd1 Cl2 . . 99.66(4) y
C3 N1 C8 . . 123.9(3) ?
C3 N1 C2 . . 121.2(3) ?
C8 N1 C2 . . 114.7(3) ?
C3 N2 C7 . . 118.2(3) ?
C3 N2 Cd1 . . 131.8(2) ?
C7 N2 Cd1 . . 109.5(2) ?
C16 N3 C12 . . 119.7(3) ?
C16 N3 Cd1 . . 121.7(3) ?
C12 N3 Cd1 . . 118.4(2) ?
C1 O1 H6 . . 112.3 ?
C9 O2 Cd1 . . 113.5(2) ?
C9 O2 H7 . . 113.0 ?
Cd1 O2 H7 . . 118.1 ?

loop_
_geom_bond_atom_site_label_1
_geom_bond_atom_site_label_2
_geom_bond_site_symmetry_2
_geom_bond_distance
_geom_bond_publ_flag
C1 O1 . 1.431(4) ?
C1 C2 . 1.503(5) ?
C1 H1A . 0.9700 ?
C1 H1B . 0.9700 ?
C2 N1 . 1.476(4) ?
C2 H2A . 0.9700 ?
C2 H2B . 0.9700 ?
C3 N2 . 1.344(4) ?
C3 N1 . 1.360(4) ?
C3 C4 . 1.429(4) ?
C4 C5 . 1.344(5) ?
C4 H4 . 0.9300 ?
C5 C6 . 1.400(5) ?
C5 H5 . 0.9300 ?
C6 C7 . 1.403(4) ?
C6 C10 . 1.420(4) ?
C7 N2 . 1.370(4) ?
C7 C12 . 1.445(5) ?
C8 N1 . 1.450(4) ?
C8 C9 . 1.500(5) ?
C8 H8A . 0.9700 ?
C8 H8B . 0.9700 ?
C9 O2 . 1.425(4) ?
C9 H9A . 0.9700 ?
C9 H9B . 0.9700 ?
C10 C11 . 1.329(5) ?
C10 H10 . 0.9300 ?
C11 C13 . 1.420(5) ?
C11 H11 . 0.9300 ?
C12 N3 . 1.359(4) ?
C12 C13 . 1.408(4) ?
C13 C14 . 1.408(5) ?
C14 C15 . 1.349(6) ?
C14 H14 . 0.9300 ?
C15 C16 . 1.381(5) ?
C15 H15 . 0.9300 ?
C16 N3 . 1.325(4) ?
C16 H16 . 0.9300 ?
Cd1 N3 . 2.235(3) y
Cd1 O2 . 2.279(2) y
Cd1 N2 . 2.470(3) y
Cd1 Cl1 . 2.4752(11) y
Cd1 Cl2 . 2.4800(10) y
O1 H6 . 0.8482 ?
O2 H7 . 0.8481 ?

loop_
_geom_hbond_atom_site_label_D
_geom_hbond_atom_site_label_H
_geom_hbond_atom_site_label_A
_geom_hbond_site_symmetry_A
_geom_hbond_distance_DH
_geom_hbond_distance_HA
_geom_hbond_distance_DA
_geom_hbond_angle_DHA
O2 H7 O1 4_554 0.85 1.84 2.670(4) 164.9
O1 H6 Cl1 1_556 0.85 2.34 3.157(3) 162.0

loop_
_geom_torsion_atom_site_label_1
_geom_torsion_atom_site_label_2
_geom_torsion_atom_site_label_3
_geom_torsion_atom_site_label_4
_geom_torsion_site_symmetry_1
_geom_torsion_site_symmetry_2
_geom_torsion_site_symmetry_3
_geom_torsion_site_symmetry_4
_geom_torsion
_geom_torsion_publ_flag
O1 C1 C2 N1 . . . . -175.8(3) ?
N2 C3 C4 C5 . . . . -2.4(5) ?
N1 C3 C4 C5 . . . . 176.0(3) ?
C3 C4 C5 C6 . . . . 1.6(5) ?
C4 C5 C6 C7 . . . . 0.1(5) ?
C4 C5 C6 C10 . . . . 179.5(3) ?
C5 C6 C7 N2 . . . . -1.0(5) ?
C10 C6 C7 N2 . . . . 179.5(3) ?
C5 C6 C7 C12 . . . . 179.7(3) ?
C10 C6 C7 C12 . . . . 0.2(5) ?
N1 C8 C9 O2 . . . . 65.3(4) ?
C5 C6 C10 C11 . . . . 179.4(4) ?
C7 C6 C10 C11 . . . . -1.2(5) ?
C6 C10 C11 C13 . . . . 0.6(6) ?
N2 C7 C12 N3 . . . . 1.4(5) ?
C6 C7 C12 N3 . . . . -179.3(3) ?
N2 C7 C12 C13 . . . . -178.1(3) ?
C6 C7 C12 C13 . . . . 1.2(5) ?
N3 C12 C13 C14 . . . . -1.7(5) ?
C7 C12 C13 C14 . . . . 177.8(3) ?
N3 C12 C13 C11 . . . . 178.7(3) ?
C7 C12 C13 C11 . . . . -1.7(5) ?
C10 C11 C13 C14 . . . . -178.7(4) ?
C10 C11 C13 C12 . . . . 0.8(5) ?
C12 C13 C14 C15 . . . . 0.1(5) ?
C11 C13 C14 C15 . . . . 179.6(4) ?
C13 C14 C15 C16 . . . . 1.0(6) ?
C14 C15 C16 N3 . . . . -0.6(6) ?
N2 C3 N1 C8 . . . . 9.4(5) ?
C4 C3 N1 C8 . . . . -169.0(3) ?
N2 C3 N1 C2 . . . . -176.3(3) ?
C4 C3 N1 C2 . . . . 5.3(5) ?
C9 C8 N1 C3 . . . . -95.7(4) ?
C9 C8 N1 C2 . . . . 89.6(4) ?
C1 C2 N1 C3 . . . . 82.0(4) ?
C1 C2 N1 C8 . . . . -103.1(3) ?
N1 C3 N2 C7 . . . . -176.9(3) ?
C4 C3 N2 C7 . . . . 1.4(5) ?
N1 C3 N2 Cd1 . . . . 12.5(5) ?
C4 C3 N2 Cd1 . . . . -169.2(2) ?
C6 C7 N2 C3 . . . . 0.3(5) ?
C12 C7 N2 C3 . . . . 179.5(3) ?
C6 C7 N2 Cd1 . . . . 172.9(2) ?
C12 C7 N2 Cd1 . . . . -7.9(3) ?
N3 Cd1 N2 C3 . . . . 179.4(3) ?
O2 Cd1 N2 C3 . . . . 31.8(3) ?
Cl1 Cd1 N2 C3 . . . . -78.6(3) ?
Cl2 Cd1 N2 C3 . . . . 102.6(3) ?
N3 Cd1 N2 C7 . . . . 8.15(19) ?
O2 Cd1 N2 C7 . . . . -139.4(2) ?
Cl1 Cd1 N2 C7 . . . . 110.14(19) ?
Cl2 Cd1 N2 C7 . . . . -68.6(2) ?
C15 C16 N3 C12 . . . . -1.1(6) ?
C15 C16 N3 Cd1 . . . . 174.3(3) ?
C13 C12 N3 C16 . . . . 2.2(5) ?
C7 C12 N3 C16 . . . . -177.3(3) ?
C13 C12 N3 Cd1 . . . . -173.3(2) ?
C7 C12 N3 Cd1 . . . . 7.1(4) ?
O2 Cd1 N3 C16 . . . . -133.4(3) ?
N2 Cd1 N3 C16 . . . . 176.4(3) ?
Cl1 Cd1 N3 C16 . . . . 70.2(3) ?
Cl2 Cd1 N3 C16 . . . . -32.8(3) ?
O2 Cd1 N3 C12 . . . . 42.1(3) ?
N2 Cd1 N3 C12 . . . . -8.1(2) ?
Cl1 Cd1 N3 C12 . . . . -114.3(2) ?
Cl2 Cd1 N3 C12 . . . . 142.7(2) ?
C8 C9 O2 Cd1 . . . . 47.5(3) ?
N3 Cd1 O2 C9 . . . . -133.1(2) ?
N2 Cd1 O2 C9 . . . . -84.7(2) ?
Cl1 Cd1 O2 C9 . . . . 22.3(2) ?
Cl2 Cd1 O2 C9 . . . . 123.1(2) ?
